data_7233823
loop_
_publ_author_name
'Yulia B. Borozdina'
'Evgeny Mostovich'
'Volker Enkelmann'
'Bernd Wolf'
'Pham T. Cong'
'Ulrich Tutsch'
'Michael Lang'
'Martin Baumgarten'

_publ_section_title
;
 Interacting networks of purely organic spin-1/2 dimers
;
_journal_name_full 'Journal of Materials Chemistry C'
_journal_page_first 6618
_journal_page_last 6629
_journal_paper_doi 10.1039/C4TC00399C
_journal_volume 2
_journal_year 2014
_chemical_absolute_configuration unk
_chemical_formula_moiety 'C17 H20 N2 O3'
_chemical_formula_sum 'C17 H20 N2 O3'
_chemical_formula_weight 300.36
_space_group_IT_number 7
_space_group_name_Hall 'P -2yac'
_space_group_name_H-M_alt 'P 1 n 1'
_symmetry_cell_setting monoclinic
_symmetry_space_group_name_H-M 'P 1 n 1'
_atom_sites_solution_hydrogens geom
_atom_sites_solution_primary direct
_cell_angle_alpha 90
_cell_angle_beta 91.5930(12)
_cell_angle_gamma 90
_cell_formula_units_Z 4
_cell_length_a 13.0450(5)
_cell_length_b 8.4470(4)
_cell_length_c 13.7030(5)
_cell_measurement_reflns_used 0
_cell_measurement_temperature 293
_cell_measurement_theta_max 0
_cell_measurement_theta_min 0
_cell_volume 1509.37(11)
_computing_cell_refinement 'USER DEFINED CELL REFINEMENT'
_computing_data_collection 'USER DEFINED DATA COLLECTION'
_computing_data_reduction 'USER DEFINED DATA REDUCTION'
_computing_molecular_graphics 'CAMERON (Watkin et al 1996)'
_computing_publication_material 'CRYSTALS (Betteridge et al 2003)'
_computing_structure_refinement 'CRYSTALS (Betteridge et al 2003)'
_computing_structure_solution 'SHELXS 86 (Sheldrick, 1986)'
_diffrn_ambient_temperature 293
_diffrn_measured_fraction_theta_full 0.995
_diffrn_measured_fraction_theta_max 0.987
_diffrn_measurement_device_type Unknown
_diffrn_measurement_method \w/2\q
_diffrn_radiation_monochromator graphite
_diffrn_radiation_type 'Mo K\a'
_diffrn_radiation_wavelength 0.71073
_diffrn_reflns_av_R_equivalents 0.054
_diffrn_reflns_limit_h_max 18
_diffrn_reflns_limit_h_min -17
_diffrn_reflns_limit_k_max 11
_diffrn_reflns_limit_k_min -10
_diffrn_reflns_limit_l_max 18
_diffrn_reflns_limit_l_min -16
_diffrn_reflns_number 19793
_diffrn_reflns_theta_full 25.073
_diffrn_reflns_theta_max 29.498
_diffrn_reflns_theta_min 4.106
_diffrn_standards_number 0
_exptl_absorpt_coefficient_mu 0.091
_exptl_absorpt_correction_T_max 1.0000
_exptl_absorpt_correction_T_min 1.0000
_exptl_absorpt_correction_type none
_exptl_crystal_density_diffrn 1.322
_exptl_crystal_F_000 640
_refine_diff_density_max 0.78
_refine_diff_density_min -0.65
_refine_ls_extinction_method None
_refine_ls_goodness_of_fit_ref 5.6334
_refine_ls_hydrogen_treatment constr
_refine_ls_matrix_type full
_refine_ls_number_parameters 193
_refine_ls_number_reflns 1427
_refine_ls_number_restraints 2
_refine_ls_R_factor_all 0.2194
_refine_ls_R_factor_gt 0.0941
_refine_ls_shift/su_max 1.293694
_refine_ls_structure_factor_coef F
_refine_ls_weighting_details
;
Method= Quasi-Unit weights
W = 1.0 or 1./2F
;
_refine_ls_weighting_scheme calc
_refine_ls_wR_factor_all 0.2797
_refine_ls_wR_factor_gt 0.0942
_refine_ls_wR_factor_ref 0.0942
_reflns_limit_h_max 18
_reflns_limit_h_min -18
_reflns_limit_k_max 11
_reflns_limit_k_min 0
_reflns_limit_l_max 18
_reflns_limit_l_min 0
_reflns_number_gt 1427
_reflns_number_total 4156
_reflns_threshold_expression I>3.00u(I)
_cod_data_source_file 1000001.cif
_cod_data_source_block PCOD1000001
_cod_depositor_comments
;
The following automatic conversions were performed:

data item '_symmetry_cell_setting' value 'Monoclinic' was changed to
'monoclinic' in accordance with the built-in table derived from the
CIF Core dictionary named 'cif_core.dic' version 2.4.5 last updated
on 2014-11-21.

Automatic conversion script
Id: cif_fix_values 6909 2019-04-08 15:41:33Z antanas 
;
_cod_original_sg_symbol_H-M 'P 1 n 1 '
_cod_database_code 7233823

loop_
_symmetry_equiv_pos_as_xyz
x,y,z
x+1/2,-y,z+1/2

loop_
_atom_site_label
_atom_site_type_symbol
_atom_site_fract_x
_atom_site_fract_y
_atom_site_fract_z
_atom_site_U_iso_or_equiv
_atom_site_occupancy
_atom_site_adp_type
_atom_site_refinement_flags_posn
_atom_site_refinement_flags_adp
_atom_site_refinement_flags_occupancy
_atom_site_disorder_assembly
_atom_site_disorder_group
_atom_site_attached_hydrogens
C1 C 0.5434(16) 0.602(3) 0.8412(15) 0.027(5) 1.0000 Uiso . . . . . .
C2 C 0.6520(15) 0.636(3) 0.8689(14) 0.027(5) 1.0000 Uiso . . . . . .
C3 C 0.7235(18) 0.536(3) 0.8341(16) 0.032(6) 1.0000 Uiso . . . . . .
C4 C 0.7005(17) 0.396(3) 0.7825(15) 0.025(5) 1.0000 Uiso . . . . . .
C5 C 0.6055(15) 0.373(2) 0.7544(13) 0.025(4) 1.0000 Uiso . . . . . .
C6 C 0.5244(14) 0.475(2) 0.7766(13) 0.020(4) 1.0000 Uiso . . . . . .
C7 C 0.847(3) 0.692(4) 0.923(2) 0.087(11) 1.0000 Uiso . . . . . .
C8 C 0.3972(15) 0.305(2) 0.6984(14) 0.032(5) 1.0000 Uiso . . . . . .
C11 C 0.4622(19) 0.713(3) 0.8757(18) 0.036(6) 1.0000 Uiso . . . . . .
C12 C 0.476(2) 0.873(3) 0.8712(18) 0.038(6) 1.0000 Uiso . . . . . .
C13 C 0.4027(15) 0.977(2) 0.9049(15) 0.023(4) 1.0000 Uiso . . . . . .
C14 C 0.3150(18) 0.920(3) 0.9406(18) 0.032(6) 1.0000 Uiso . . . . . .
C15 C 0.2984(13) 0.758(2) 0.9490(12) 0.018(4) 1.0000 Uiso . . . . . .
C16 C 0.3691(15) 0.656(3) 0.9073(15) 0.024(5) 1.0000 Uiso . . . . . .
C17 C 0.2349(18) 1.026(3) 0.9691(17) 0.032(6) 1.0000 Uiso . . . . . .
C18 C 0.1437(14) 1.276(2) 0.9901(13) 0.021(4) 1.0000 Uiso . . . . . .
C19 C 0.0735(15) 1.131(2) 1.0141(14) 0.025(4) 1.0000 Uiso . . . . . .
C20 C 0.1964(14) 1.352(3) 1.0765(14) 0.049(5) 1.0000 Uiso . . . . . .
C21 C 0.0914(13) 1.388(2) 0.9248(13) 0.045(4) 1.0000 Uiso . . . . . .
C22 C 0.034(2) 1.134(4) 1.1153(18) 0.063(8) 1.0000 Uiso . . . . . .
C23 C -0.0052(18) 1.087(3) 0.9437(17) 0.068(7) 1.0000 Uiso . . . . . .
C31 C 0.7836(16) 0.293(2) 0.7483(15) 0.023(5) 1.0000 Uiso . . . . . .
C32 C 0.8711(17) 0.348(3) 0.7069(16) 0.036(5) 1.0000 Uiso . . . . . .
C33 C 0.9493(18) 0.247(3) 0.6831(15) 0.039(5) 1.0000 Uiso . . . . . .
C34 C 0.9351(17) 0.082(3) 0.6802(16) 0.026(5) 1.0000 Uiso . . . . . .
C35 C 0.8375(17) 0.026(3) 0.7145(17) 0.035(6) 1.0000 Uiso . . . . . .
C36 C 0.7665(16) 0.127(3) 0.7452(15) 0.025(5) 1.0000 Uiso . . . . . .
C37 C 1.0152(16) -0.029(3) 0.6546(16) 0.029(5) 1.0000 Uiso . . . . . .
C38 C 1.170(2) -0.132(4) 0.603(2) 0.060(8) 1.0000 Uiso . . . . . .
C39 C 1.1017(19) -0.258(3) 0.6245(18) 0.043(6) 1.0000 Uiso . . . . . .
C40 C 1.2694(18) -0.128(3) 0.6677(17) 0.065(7) 1.0000 Uiso . . . . . .
C41 C 1.197(2) -0.123(4) 0.4969(19) 0.070(9) 1.0000 Uiso . . . . . .
C42 C 1.1198(17) -0.342(3) 0.7288(15) 0.073(7) 1.0000 Uiso . . . . . .
C43 C 1.083(2) -0.387(3) 0.5528(19) 0.088(9) 1.0000 Uiso . . . . . .
O1 O 0.8260(13) 0.555(2) 0.8621(12) 0.052(5) 1.0000 Uiso . . . . . .
O2 O 0.4250(11) 0.4560(16) 0.7423(11) 0.036(3) 1.0000 Uiso . . . . . .
O11 O 0.311(4) 1.266(6) 0.936(4) 0.33(3) 1.0000 Uiso . . . . . .
O12 O 0.1279(17) 0.857(3) 1.0506(16) 0.104(7) 1.0000 Uiso . . . . . .
N11 N 0.229(2) 1.180(4) 0.951(2) 0.105(10) 1.0000 Uiso . . . . . .
N12 N 0.1516(17) 0.993(3) 1.0085(15) 0.063(6) 1.0000 Uiso . . . . . .
O31 O 1.1603(16) 0.134(3) 0.6640(16) 0.061(6) 0.6201 Uiso . . . . . .
O32 O 0.9599(10) -0.2599(15) 0.7362(9) 0.013(3) 0.6201 Uiso . . . . . .
N31 N 1.1187(17) 0.002(3) 0.6470(17) 0.034(5) 0.6201 Uiso . . . . . .
N32 N 1.0153(14) -0.186(2) 0.6802(14) 0.012(4) 0.6201 Uiso . . . . . .
O311 O 1.1207(15) 0.138(3) 0.5667(15) 0.001(4) 0.3799 Uiso . . . . . .
O321 O 0.9184(16) -0.257(3) 0.6140(16) 0.015(4) 0.3799 Uiso . . . . . .
N311 N 1.0942(19) 0.008(3) 0.5947(19) -0.002(5) 0.3799 Uiso . . . . . .
N321 N 1.0017(16) -0.181(2) 0.6222(16) -0.005(4) 0.3799 Uiso . . . . . .
H21 H 0.6705 0.7226 0.9100 0.0441 1.0000 Uiso R . . . . .
H51 H 0.5899 0.2840 0.7145 0.0252 1.0000 Uiso R . . . . .
H71 H 0.9183 0.7004 0.9394 0.1113 1.0000 Uiso R . . . . .
H72 H 0.8102 0.6748 0.9811 0.1113 1.0000 Uiso R . . . . .
H73 H 0.8243 0.7880 0.8934 0.1113 1.0000 Uiso R . . . . .
H81 H 0.3275 0.3085 0.6764 0.0303 1.0000 Uiso R . . . . .
H82 H 0.4054 0.2261 0.7474 0.0303 1.0000 Uiso R . . . . .
H83 H 0.4394 0.2805 0.6451 0.0303 1.0000 Uiso R . . . . .
H121 H 0.5401 0.9133 0.8501 0.0461 1.0000 Uiso R . . . . .
H131 H 0.4135 1.0881 0.8998 0.0220 1.0000 Uiso R . . . . .
H151 H 0.2391 0.7196 0.9798 0.0177 1.0000 Uiso R . . . . .
H161 H 0.3541 0.5461 0.9032 0.0446 1.0000 Uiso R . . . . .
H201 H 0.2376 1.4381 1.0571 0.0675 1.0000 Uiso R . . . . .
H202 H 0.1455 1.3882 1.1194 0.0675 1.0000 Uiso R . . . . .
H203 H 0.2382 1.2749 1.1091 0.0675 1.0000 Uiso R . . . . .
H211 H 0.1358 1.4731 0.9104 0.0607 1.0000 Uiso R . . . . .
H212 H 0.0332 1.4266 0.9572 0.0607 1.0000 Uiso R . . . . .
H213 H 0.0699 1.3369 0.8658 0.0607 1.0000 Uiso R . . . . .
H221 H -0.0068 1.0423 1.1239 0.0924 1.0000 Uiso R . . . . .
H222 H 0.0902 1.1324 1.1612 0.0924 1.0000 Uiso R . . . . .
H223 H -0.0059 1.2259 1.1251 0.0924 1.0000 Uiso R . . . . .
H231 H -0.0418 0.9989 0.9679 0.0639 1.0000 Uiso R . . . . .
H232 H -0.0509 1.1737 0.9340 0.0639 1.0000 Uiso R . . . . .
H233 H 0.0245 1.0600 0.8835 0.0639 1.0000 Uiso R . . . . .
H321 H 0.8789 0.4590 0.6983 0.0335 1.0000 Uiso R . . . . .
H331 H 1.0145 0.2891 0.6679 0.0518 1.0000 Uiso R . . . . .
H351 H 0.8237 -0.0844 0.7139 0.0569 1.0000 Uiso R . . . . .
H361 H 0.7041 0.0878 0.7701 0.0390 1.0000 Uiso R . . . . .
H401 H 1.3150 -0.0447 0.6515 0.0721 1.0000 Uiso R . . . . .
H402 H 1.3033 -0.2266 0.6618 0.0721 1.0000 Uiso R . . . . .
H403 H 1.2482 -0.1143 0.7329 0.0721 1.0000 Uiso R . . . . .
H411 H 1.2446 -0.0398 0.4843 0.0785 1.0000 Uiso R . . . . .
H412 H 1.2262 -0.2211 0.4782 0.0785 1.0000 Uiso R . . . . .
H413 H 1.1355 -0.1048 0.4606 0.0785 1.0000 Uiso R . . . . .
H421 H 1.1370 -0.2612 0.7747 0.0893 1.0000 Uiso R . . . . .
H422 H 1.1740 -0.4169 0.7270 0.0893 1.0000 Uiso R . . . . .
H423 H 1.0586 -0.3932 0.7475 0.0893 1.0000 Uiso R . . . . .
H431 H 1.0730 -0.3398 0.4904 0.1088 1.0000 Uiso R . . . . .
H432 H 1.1369 -0.4625 0.5504 0.1088 1.0000 Uiso R . . . . .
H433 H 1.0216 -0.4388 0.5709 0.1088 1.0000 Uiso R . . . . .

loop_
_atom_type_symbol
_atom_type_scat_dispersion_real
_atom_type_scat_dispersion_imag
_atom_type_scat_Cromer_Mann_a1
_atom_type_scat_Cromer_Mann_b1
_atom_type_scat_Cromer_Mann_a2
_atom_type_scat_Cromer_Mann_b2
_atom_type_scat_Cromer_Mann_a3
_atom_type_scat_Cromer_Mann_b3
_atom_type_scat_Cromer_Mann_a4
_atom_type_scat_Cromer_Mann_b4
_atom_type_scat_Cromer_Mann_c
_atom_type_scat_source
C 0.0033 0.0016 2.3100 20.8439 1.0200 10.2075 1.5886 0.5687 0.8650 51.6512 0.2156 'International Tables Vol C 4.2.6.8 and 6.1.1.4'
H 0.0000 0.0000 0.4930 10.5109 0.3229 26.1257 0.1402 3.1424 0.0408 57.7998 0.0030 'International Tables Vol C 4.2.6.8 and 6.1.1.4'
O 0.0106 0.0060 3.0485 13.2771 2.2868 5.7011 1.5463 0.3239 0.8670 32.9089 0.2508 'International Tables Vol C 4.2.6.8 and 6.1.1.4'
N 0.0061 0.0033 12.2126 0.0057 3.1322 9.8933 2.0125 28.9975 1.1663 0.5826 -11.5290 'International Tables Vol C 4.2.6.8 and 6.1.1.4'

loop_
_geom_angle_atom_site_label_1
_geom_angle_site_symmetry_1
_geom_angle_atom_site_label_2
_geom_angle_site_symmetry_2
_geom_angle_atom_site_label_3
_geom_angle_site_symmetry_3
_geom_angle
_geom_angle_publ_flag
C2 . C1 . C6 . 117.1(19) yes
C2 . C1 . C11 . 118.5(18) yes
C6 . C1 . C11 . 124.2(20) yes
C1 . C2 . C3 . 117(2) yes
C1 . C2 . H21 . 121.582 no
C3 . C2 . H21 . 121.476 no
C2 . C3 . C4 . 124(2) yes
C2 . C3 . O1 . 120(2) yes
C4 . C3 . O1 . 115(2) yes
C3 . C4 . C5 . 118(2) yes
C3 . C4 . C31 . 121(2) yes
C5 . C4 . C31 . 121.1(20) yes
C4 . C5 . C6 . 124(2) yes
C4 . C5 . H51 . 118.437 no
C6 . C5 . H51 . 117.308 no
C1 . C6 . C5 . 118.8(20) yes
C1 . C6 . O2 . 116.6(17) yes
C5 . C6 . O2 . 124.5(18) yes
O1 . C7 . H71 . 110.982 no
O1 . C7 . H72 . 105.269 no
H71 . C7 . H72 . 109.476 no
O1 . C7 . H73 . 112.061 no
H71 . C7 . H73 . 109.475 no
H72 . C7 . H73 . 109.477 no
O2 . C8 . H81 . 109.245 no
O2 . C8 . H82 . 107.619 no
H81 . C8 . H82 . 109.476 no
O2 . C8 . H83 . 111.512 no
H81 . C8 . H83 . 109.475 no
H82 . C8 . H83 . 109.477 no
C1 . C11 . C12 . 120(2) yes
C1 . C11 . C16 . 121(2) yes
C12 . C11 . C16 . 119(2) yes
C11 . C12 . C13 . 121(2) yes
C11 . C12 . H121 . 119.389 no
C13 . C12 . H121 . 119.360 no
C12 . C13 . C14 . 120(2) yes
C12 . C13 . H131 . 119.616 no
C14 . C13 . H131 . 120.576 no
C13 . C14 . C15 . 121(2) yes
C13 . C14 . C17 . 120(2) yes
C15 . C14 . C17 . 118(2) yes
C14 . C15 . C16 . 118.0(18) yes
C14 . C15 . H151 . 120.436 no
C16 . C15 . H151 . 121.543 no
C15 . C16 . C11 . 120.2(20) yes
C15 . C16 . H161 . 119.419 no
C11 . C16 . H161 . 120.287 no
C14 . C17 . N11 . 127(2) yes
C14 . C17 . N12 . 128(2) yes
N11 . C17 . N12 . 105(3) yes
C19 . C18 . C20 . 115.2(16) yes
C19 . C18 . C21 . 111.5(16) yes
C20 . C18 . C21 . 113.8(16) yes
C19 . C18 . N11 . 95.9(17) yes
C20 . C18 . N11 . 100.7(17) yes
C21 . C18 . N11 . 118.3(18) yes
C18 . C19 . C22 . 113.7(19) yes
C18 . C19 . C23 . 118.2(18) yes
C22 . C19 . C23 . 112(2) yes
C18 . C19 . N12 . 100.7(15) yes
C22 . C19 . N12 . 107.4(19) yes
C23 . C19 . N12 . 103.2(18) yes
C18 . C20 . H201 . 111.064 no
C18 . C20 . H202 . 108.448 no
H201 . C20 . H202 . 109.475 no
C18 . C20 . H203 . 108.876 no
H201 . C20 . H203 . 109.476 no
H202 . C20 . H203 . 109.476 no
C18 . C21 . H211 . 110.079 no
C18 . C21 . H212 . 107.690 no
H211 . C21 . H212 . 109.475 no
C18 . C21 . H213 . 110.615 no
H211 . C21 . H213 . 109.476 no
H212 . C21 . H213 . 109.477 no
C19 . C22 . H221 . 108.264 no
C19 . C22 . H222 . 109.792 no
H221 . C22 . H222 . 109.476 no
C19 . C22 . H223 . 110.338 no
H221 . C22 . H223 . 109.475 no
H222 . C22 . H223 . 109.475 no
C19 . C23 . H231 . 109.075 no
C19 . C23 . H232 . 109.118 no
H231 . C23 . H232 . 109.475 no
C19 . C23 . H233 . 110.204 no
H231 . C23 . H233 . 109.476 no
H232 . C23 . H233 . 109.476 no
C4 . C31 . C32 . 123.6(20) yes
C4 . C31 . C36 . 118.6(19) yes
C32 . C31 . C36 . 117(2) yes
C31 . C32 . C33 . 121(2) yes
C31 . C32 . H321 . 118.839 no
C33 . C32 . H321 . 119.920 no
C32 . C33 . C34 . 122(2) yes
C32 . C33 . H331 . 119.623 no
C34 . C33 . H331 . 118.837 no
C33 . C34 . C35 . 116(2) yes
C33 . C34 . C37 . 124(2) yes
C35 . C34 . C37 . 120.6(19) yes
C34 . C35 . C36 . 121(2) yes
C34 . C35 . H351 . 119.081 no
C36 . C35 . H351 . 119.712 no
C31 . C36 . C35 . 122(2) yes
C31 . C36 . H361 . 117.745 no
C35 . C36 . H361 . 120.179 no
C34 . C37 . N31 . 127(2) yes
C34 . C37 . N32 . 124.0(20) yes
N31 . C37 . N32 . 102.0(19) yes
C34 . C37 . N311 . 123(2) yes
N31 . C37 . N311 . 32.8(14) yes
N32 . C37 . N311 . 112(2) yes
C34 . C37 . N321 . 126.8(20) yes
N31 . C37 . N321 . 105.6(19) yes
N32 . C37 . N321 . 34.4(13) yes
N311 . C37 . N321 . 96.5(19) yes
C39 . C38 . C40 . 114(2) yes
C39 . C38 . C41 . 114(3) yes
C40 . C38 . C41 . 110(2) yes
C39 . C38 . N31 . 101(2) yes
C40 . C38 . N31 . 98(2) yes
C41 . C38 . N31 . 119(3) yes
C39 . C38 . N311 . 100(2) yes
C40 . C38 . N311 . 123(3) yes
C41 . C38 . N311 . 93(2) yes
N31 . C38 . N311 . 29.9(14) yes
C38 . C39 . C42 . 116(2) yes
C38 . C39 . C43 . 120(2) yes
C42 . C39 . C43 . 106.5(19) yes
C38 . C39 . N32 . 106(2) yes
C42 . C39 . N32 . 79.6(16) yes
C43 . C39 . N32 . 121(2) yes
C38 . C39 . N321 . 103(2) yes
C42 . C39 . N321 . 109.0(20) yes
C43 . C39 . N321 . 101(2) yes
N32 . C39 . N321 . 31.7(12) yes
C38 . C40 . H401 . 113.528 no
C38 . C40 . H402 . 108.450 no
H401 . C40 . H402 . 109.476 no
C38 . C40 . H403 . 106.342 no
H401 . C40 . H403 . 109.475 no
H402 . C40 . H403 . 109.476 no
C38 . C41 . H411 . 112.475 no
C38 . C41 . H412 . 108.824 no
H411 . C41 . H412 . 109.475 no
C38 . C41 . H413 . 107.056 no
H411 . C41 . H413 . 109.475 no
H412 . C41 . H413 . 109.476 no
C39 . C42 . H421 . 107.457 no
C39 . C42 . H422 . 111.222 no
H421 . C42 . H422 . 109.475 no
C39 . C42 . H423 . 109.699 no
H421 . C42 . H423 . 109.475 no
H422 . C42 . H423 . 109.476 no
C39 . C43 . H431 . 107.601 no
C39 . C43 . H432 . 113.948 no
H431 . C43 . H432 . 109.476 no
C39 . C43 . H433 . 106.760 no
H431 . C43 . H433 . 109.476 no
H432 . C43 . H433 . 109.476 no
C7 . O1 . C3 . 115(2) yes
C8 . O2 . C6 . 117.6(15) yes
C18 . N11 . C17 . 120(3) yes
C18 . N11 . O11 . 112(3) yes
C17 . N11 . O11 . 122(4) yes
C19 . N12 . O12 . 118.0(20) yes
C19 . N12 . C17 . 115(2) yes
O12 . N12 . C17 . 127(2) yes
N31 . O31 . O311 . 72.7(18) yes
N31 . O31 . N311 . 26.9(14) yes
O311 . O31 . N311 . 45.9(13) yes
N32 . O32 . O321 . 64.5(13) yes
N32 . O32 . N321 . 22.7(11) yes
O321 . O32 . N321 . 41.8(10) yes
C38 . N31 . C37 . 110(2) yes
C38 . N31 . O31 . 124(2) yes
C37 . N31 . O31 . 125(2) yes
C38 . N31 . O311 . 104.9(20) yes
C37 . N31 . O311 . 102.9(17) yes
O31 . N31 . O311 . 58.1(16) yes
C38 . N31 . N311 . 82(3) yes
C37 . N31 . N311 . 73(2) yes
O31 . N31 . N311 . 106(3) yes
O311 . N31 . N311 . 48(2) yes
C39 . N32 . C37 . 104.8(18) yes
C39 . N32 . O32 . 124.7(17) yes
C37 . N32 . O32 . 130.5(19) yes
C39 . N32 . O321 . 98.4(16) yes
C37 . N32 . O321 . 102.4(17) yes
O32 . N32 . O321 . 72.9(13) yes
C39 . N32 . N321 . 71(2) yes
C37 . N32 . N321 . 73(2) yes
O32 . N32 . N321 . 121(3) yes
O321 . N32 . N321 . 48.3(19) yes
N31 . O311 . O31 . 49.2(13) yes
N31 . O311 . N311 . 28.3(15) yes
O31 . O311 . N311 . 77.4(19) yes
N32 . O321 . O32 . 42.6(9) yes
N32 . O321 . N321 . 28.6(12) yes
O32 . O321 . N321 . 71.2(14) yes
C38 . N311 . O31 . 97.3(19) yes
C38 . N311 . C37 . 106(2) yes
O31 . N311 . C37 . 101(2) yes
C38 . N311 . O311 . 122(2) yes
O31 . N311 . O311 . 56.7(16) yes
C37 . N311 . O311 . 128(2) yes
C38 . N311 . N31 . 68(2) yes
O31 . N311 . N31 . 47(2) yes
C37 . N311 . N31 . 74(3) yes
O311 . N311 . N31 . 104(3) yes
C39 . N321 . C37 . 107.8(19) yes
C39 . N321 . O32 . 96.3(15) yes
C37 . N321 . O32 . 96.0(16) yes
C39 . N321 . O321 . 122.9(20) yes
C37 . N321 . O321 . 127(2) yes
O32 . N321 . O321 . 67.0(14) yes
C39 . N321 . N32 . 78(2) yes
C37 . N321 . N32 . 73(2) yes
O32 . N321 . N32 . 36.0(17) yes
O321 . N321 . N32 . 103(3) yes

loop_
_geom_bond_atom_site_label_1
_geom_bond_site_symmetry_1
_geom_bond_atom_site_label_2
_geom_bond_site_symmetry_2
_geom_bond_distance
_geom_bond_publ_flag
C1 . C2 . 1.48(3) yes
C1 . C6 . 1.41(3) yes
C1 . C11 . 1.50(3) yes
C2 . C3 . 1.35(3) yes
C2 . H21 . 0.950 no
C3 . C4 . 1.41(3) yes
C3 . O1 . 1.39(3) yes
C4 . C5 . 1.30(3) yes
C4 . C31 . 1.48(3) yes
C5 . C6 . 1.40(3) yes
C5 . H51 . 0.950 no
C6 . O2 . 1.38(2) yes
C7 . O1 . 1.45(3) yes
C7 . H71 . 0.950 no
C7 . H72 . 0.950 no
C7 . H73 . 0.950 no
C8 . O2 . 1.45(2) yes
C8 . H81 . 0.950 no
C8 . H82 . 0.950 no
C8 . H83 . 0.950 no
C11 . C12 . 1.36(3) yes
C11 . C16 . 1.39(3) yes
C12 . C13 . 1.39(3) yes
C12 . H121 . 0.950 no
C13 . C14 . 1.35(3) yes
C13 . H131 . 0.950 no
C14 . C15 . 1.39(3) yes
C14 . C17 . 1.44(3) yes
C15 . C16 . 1.40(2) yes
C15 . H151 . 0.950 no
C16 . H161 . 0.950 no
C17 . N11 . 1.32(4) yes
C17 . N12 . 1.26(3) yes
C18 . C19 . 1.56(3) yes
C18 . C20 . 1.50(3) yes
C18 . C21 . 1.46(2) yes
C18 . N11 . 1.49(3) yes
C19 . C22 . 1.49(3) yes
C19 . C23 . 1.44(3) yes
C19 . N12 . 1.56(3) yes
C20 . H201 . 0.950 no
C20 . H202 . 0.950 no
C20 . H203 . 0.950 no
C21 . H211 . 0.950 no
C21 . H212 . 0.950 no
C21 . H213 . 0.950 no
C22 . H221 . 0.950 no
C22 . H222 . 0.950 no
C22 . H223 . 0.950 no
C23 . H231 . 0.950 no
C23 . H232 . 0.950 no
C23 . H233 . 0.950 no
C31 . C32 . 1.37(3) yes
C31 . C36 . 1.42(3) yes
C32 . C33 . 1.38(3) yes
C32 . H321 . 0.950 no
C33 . C34 . 1.41(3) yes
C33 . H331 . 0.950 no
C34 . C35 . 1.45(3) yes
C34 . C37 . 1.46(3) yes
C35 . C36 . 1.33(3) yes
C35 . H351 . 0.950 no
C36 . H361 . 0.950 no
C37 . N31 . 1.38(3) yes
C37 . N32 . 1.37(3) yes
C37 . N311 . 1.37(3) yes
C37 . N321 . 1.37(3) yes
C38 . C39 . 1.43(4) yes
C38 . C40 . 1.55(3) yes
C38 . C41 . 1.51(4) yes
C38 . N31 . 1.45(4) yes
C38 . N311 . 1.54(4) yes
C39 . C42 . 1.61(3) yes
C39 . C43 . 1.48(3) yes
C39 . N32 . 1.51(3) yes
C39 . N321 . 1.46(3) yes
C40 . H401 . 0.950 no
C40 . H402 . 0.950 no
C40 . H403 . 0.950 no
C41 . H411 . 0.950 no
C41 . H412 . 0.950 no
C41 . H413 . 0.950 no
C42 . H421 . 0.950 no
C42 . H422 . 0.950 no
C42 . H423 . 0.950 no
C43 . H431 . 0.950 no
C43 . H432 . 0.950 no
C43 . H433 . 0.950 no
O11 . N11 . 1.32(5) yes
O12 . N12 . 1.33(3) yes
O31 . N31 . 1.26(3) yes
O31 . O311 . 1.42(3) yes
O31 . N311 . 1.65(3) yes
O32 . N32 . 1.24(2) yes
O32 . O321 . 1.75(3) yes
O32 . N321 . 1.80(3) yes
N31 . O311 . 1.59(3) yes
N31 . N311 . 0.78(3) yes
N32 . O321 . 1.65(3) yes
N32 . N321 . 0.81(3) yes
O311 . N311 . 1.22(3) yes
O321 . N321 . 1.26(3) yes
